data_7031669
loop_
_publ_author_name
'Cheisson, Thibault'
'Auffrant, Audrey'

_publ_section_title
;
 Versatile coordination chemistry of a
 bis(methyliminophosphoranyl)pyridine ligand on copper centres.
;
_journal_issue 35
_journal_name_full 'Dalton transactions (Cambridge, England : 2003)'
_journal_page_first 13399
_journal_page_last 13409
_journal_paper_doi 10.1039/c4dt01794c
_journal_volume 43
_journal_year 2014
_chemical_formula_moiety 'C43 H37 Br2 Cu N3 P2'
_chemical_formula_sum 'C44 H39 Br2 Cl2 Cu N3 P2'
_chemical_formula_weight 965.98
_chemical_name_systematic
; 
 ? 
;
_space_group_IT_number 14
_symmetry_cell_setting monoclinic
_symmetry_space_group_name_Hall '-P 2ybc'
_symmetry_space_group_name_H-M 'P 1 21/c 1'
_atom_sites_solution_hydrogens geom
_atom_sites_solution_primary direct
_atom_sites_solution_secondary difmap
_audit_creation_method SHELXL-97
_cell_angle_alpha 90.00
_cell_angle_beta 121.879(3)
_cell_angle_gamma 90.00
_cell_formula_units_Z 4
_cell_length_a 11.030(1)
_cell_length_b 26.032(1)
_cell_length_c 18.0004(10)
_cell_measurement_reflns_used 9641
_cell_measurement_temperature 150.0(1)
_cell_measurement_theta_max 30.034
_cell_measurement_theta_min 0.998
_cell_volume 4388.9(5)
_computing_cell_refinement 'DENZO (Otwinowski & Minor, 1997) & COLLECT'
_computing_data_collection 'COLLECT (Hooft, R.W.W., 1998)'
_computing_data_reduction 'DENZO & COLLECT'
_computing_molecular_graphics 'PLATON (Spek, 2009)'
_computing_publication_material 'PLATON (Spek, 2009)'
_computing_structure_refinement 'SHELXL-97 (Sheldrick, 1997)'
_computing_structure_solution 'SIR97 (Altomare et al., 1999)'
_diffrn_ambient_temperature 150.0(1)
_diffrn_measured_fraction_theta_full 0.993
_diffrn_measured_fraction_theta_max 0.993
_diffrn_measurement_device_type KappaCCD
_diffrn_measurement_method 'phi and omega scans'
_diffrn_radiation_monochromator graphite
_diffrn_radiation_source 'fine-focus sealed tube'
_diffrn_radiation_type MoK\a
_diffrn_radiation_wavelength 0.71069
_diffrn_reflns_av_R_equivalents 0.0506
_diffrn_reflns_av_sigmaI/netI 0.0509
_diffrn_reflns_limit_h_max 14
_diffrn_reflns_limit_h_min -14
_diffrn_reflns_limit_k_max 32
_diffrn_reflns_limit_k_min -33
_diffrn_reflns_limit_l_max 23
_diffrn_reflns_limit_l_min -15
_diffrn_reflns_number 30986
_diffrn_reflns_theta_full 27.48
_diffrn_reflns_theta_max 27.48
_diffrn_reflns_theta_min 2.78
_exptl_absorpt_coefficient_mu 2.547
_exptl_absorpt_correction_T_max 0.8222
_exptl_absorpt_correction_T_min 0.5154
_exptl_absorpt_correction_type multi-scan
_exptl_absorpt_process_details 'DENZO/SCALEPACK (Otwinowski & Minor, 1996)'
_exptl_crystal_colour Green
_exptl_crystal_density_diffrn 1.462
_exptl_crystal_density_method 'not measured'
_exptl_crystal_description Needle
_exptl_crystal_F_000 1948
_exptl_crystal_size_max 0.30
_exptl_crystal_size_mid 0.08
_exptl_crystal_size_min 0.08
_platon_squeeze_details
;
 One highly disordered dichloromethane molecule
 was accounted for using the Platon SQUEEZE function. 
;
_refine_diff_density_max 0.702
_refine_diff_density_min -0.928
_refine_diff_density_rms 0.091
_refine_ls_extinction_method none
_refine_ls_goodness_of_fit_ref 1.038
_refine_ls_hydrogen_treatment constr
_refine_ls_matrix_type full
_refine_ls_number_parameters 460
_refine_ls_number_reflns 10014
_refine_ls_number_restraints 0
_refine_ls_restrained_S_all 1.038
_refine_ls_R_factor_all 0.0719
_refine_ls_R_factor_gt 0.0517
_refine_ls_shift/su_max 0.001
_refine_ls_shift/su_mean 0.000
_refine_ls_structure_factor_coef Fsqd
_refine_ls_weighting_details 'calc w=1/[\s^2^(Fo^2^)+(0.0374P)^2^+10.1846P] where P=(Fo^2^+2Fc^2^)/3'
_refine_ls_weighting_scheme calc
_refine_ls_wR_factor_gt 0.1093
_refine_ls_wR_factor_ref 0.1191
_reflns_number_gt 7672
_reflns_number_total 10014
_reflns_threshold_expression >2sigma(I)
_cod_data_source_file c4dt01794c2.cif
_cod_data_source_block tc102
_cod_depositor_comments
;
The following automatic conversions were performed:

'_symmetry_cell_setting' value 'Monoclinic' changed to 'monoclinic'
according to
/usr/data/users/saulius/crontab/automatic-downloads/rss-feeds/RSC/lib/dictionaries/cif_core.dic
dictionary named 'cif_core.dic' version 2.4.2 from 2011-04-26.

Automatic conversion script
Id: cif_fix_values 2281 2013-09-26 08:29:07Z andrius 

 Adding full bibliography for 7031666--7031670.cif.
;
_cod_original_sg_symbol_H-M P21/c
_cod_database_code 7031669

loop_
_symmetry_equiv_pos_as_xyz
'x, y, z'
'-x, y+1/2, -z+1/2'
'-x, -y, -z'
'x, -y-1/2, z-1/2'

loop_
_atom_site_label
_atom_site_type_symbol
_atom_site_fract_x
_atom_site_fract_y
_atom_site_fract_z
_atom_site_U_iso_or_equiv
_atom_site_adp_type
_atom_site_occupancy
_atom_site_symmetry_multiplicity
_atom_site_calc_flag
_atom_site_refinement_flags
Br1 Br 0.01462(4) 0.372355(16) 0.25192(3) 0.03327(10) Uani 1 1 d .
Br2 Br 0.44203(4) 0.391596(17) 0.38045(3) 0.03722(11) Uani 1 1 d .
Cu1 Cu 0.18954(5) 0.388355(16) 0.40001(3) 0.02480(11) Uani 1 1 d .
P1 P 0.04885(11) 0.50284(4) 0.33120(7) 0.0298(2) Uani 1 1 d .
P2 P 0.13991(10) 0.26201(4) 0.40833(6) 0.0253(2) Uani 1 1 d .
N1 N 0.1699(3) 0.46616(12) 0.4033(2) 0.0272(7) Uani 1 1 d .
N2 N 0.2104(3) 0.31611(11) 0.45368(19) 0.0261(6) Uani 1 1 d .
N3 N 0.3382(3) 0.40245(11) 0.5216(2) 0.0249(6) Uani 1 1 d .
C1 C 0.3028(4) 0.48935(15) 0.4731(3) 0.0310(8) Uani 1 1 d .
H1A H 0.2814 0.5205 0.4957 0.037 Uiso 1 1 calc R
H1B H 0.3632 0.4995 0.4499 0.037 Uiso 1 1 calc R
C2 C 0.3806(4) 0.45075(14) 0.5454(2) 0.0263(7) Uani 1 1 d .
C3 C 0.4912(4) 0.46270(15) 0.6296(2) 0.0302(8) Uani 1 1 d .
H3 H 0.5209 0.4972 0.6465 0.036 Uiso 1 1 calc R
C4 C 0.5563(4) 0.42284(16) 0.6879(3) 0.0342(9) Uani 1 1 d .
H4 H 0.6309 0.4298 0.7463 0.041 Uiso 1 1 calc R
C5 C 0.5134(4) 0.37237(15) 0.6617(2) 0.0290(8) Uani 1 1 d .
H5 H 0.5587 0.3447 0.7014 0.035 Uiso 1 1 calc R
C6 C 0.4027(4) 0.36336(14) 0.5760(2) 0.0261(8) Uani 1 1 d .
C7 C 0.3506(4) 0.31139(15) 0.5358(3) 0.0343(9) Uani 1 1 d .
H7A H 0.4200 0.2956 0.5236 0.041 Uiso 1 1 calc R
H7B H 0.3420 0.2889 0.5771 0.041 Uiso 1 1 calc R
C8 C 0.0572(5) 0.56653(15) 0.3741(3) 0.0343(9) Uani 1 1 d .
C9 C -0.0370(5) 0.58245(17) 0.3988(3) 0.0372(9) Uani 1 1 d .
H9 H -0.1092 0.5598 0.3925 0.045 Uiso 1 1 calc R
C10 C -0.0258(5) 0.63110(19) 0.4322(3) 0.0456(11) Uani 1 1 d .
H10 H -0.0908 0.6419 0.4485 0.055 Uiso 1 1 calc R
C11 C 0.0798(6) 0.66422(18) 0.4421(3) 0.0516(12) Uani 1 1 d .
H11 H 0.0857 0.6980 0.4638 0.062 Uiso 1 1 calc R
C12 C 0.1767(6) 0.64834(18) 0.4205(4) 0.0524(13) Uani 1 1 d .
H12 H 0.2512 0.6707 0.4292 0.063 Uiso 1 1 calc R
C13 C 0.1649(6) 0.60003(16) 0.3865(3) 0.0472(12) Uani 1 1 d .
H13 H 0.2312 0.5893 0.3711 0.057 Uiso 1 1 calc R
C14 C 0.0580(4) 0.51598(15) 0.2355(3) 0.0326(9) Uani 1 1 d .
C15 C -0.0168(6) 0.5574(2) 0.1808(3) 0.0574(15) Uani 1 1 d .
H15 H -0.0746 0.5783 0.1931 0.069 Uiso 1 1 calc R
C16 C -0.0069(6) 0.5680(2) 0.1085(3) 0.0596(15) Uani 1 1 d .
H16 H -0.0589 0.5960 0.0712 0.071 Uiso 1 1 calc R
C17 C 0.0775(5) 0.53840(18) 0.0908(3) 0.0433(11) Uani 1 1 d .
H17 H 0.0847 0.5458 0.0416 0.052 Uiso 1 1 calc R
C18 C 0.1519(5) 0.49779(16) 0.1448(3) 0.0361(9) Uani 1 1 d .
H18 H 0.2099 0.4772 0.1321 0.043 Uiso 1 1 calc R
C19 C 0.1440(4) 0.48617(14) 0.2178(2) 0.0286(8) Uani 1 1 d .
H19 H 0.1967 0.4582 0.2549 0.034 Uiso 1 1 calc R
C20 C -0.1242(4) 0.47812(15) 0.2993(3) 0.0319(8) Uani 1 1 d .
C21 C -0.2456(5) 0.4881(2) 0.2180(3) 0.0503(12) Uani 1 1 d .
H21 H -0.2371 0.5054 0.1744 0.060 Uiso 1 1 calc R
C22 C -0.3792(5) 0.4730(2) 0.2000(3) 0.0566(14) Uani 1 1 d .
H22 H -0.4618 0.4798 0.1443 0.068 Uiso 1 1 calc R
C23 C -0.3917(5) 0.4480(2) 0.2631(3) 0.0502(12) Uani 1 1 d .
H23 H -0.4833 0.4379 0.2509 0.060 Uiso 1 1 calc R
C24 C -0.2717(5) 0.43758(17) 0.3442(3) 0.0399(10) Uani 1 1 d .
H24 H -0.2806 0.4199 0.3873 0.048 Uiso 1 1 calc R
C25 C -0.1382(4) 0.45294(15) 0.3624(3) 0.0338(9) Uani 1 1 d .
H25 H -0.0559 0.4462 0.4184 0.041 Uiso 1 1 calc R
C26 C 0.1662(4) 0.21426(14) 0.4898(3) 0.0316(8) Uani 1 1 d .
C27 C 0.2933(5) 0.18730(16) 0.5360(3) 0.0385(10) Uani 1 1 d .
H27 H 0.3641 0.1913 0.5216 0.046 Uiso 1 1 calc R
C28 C 0.3178(6) 0.15439(18) 0.6036(3) 0.0506(12) Uani 1 1 d .
H28 H 0.4052 0.1360 0.6347 0.061 Uiso 1 1 calc R
C29 C 0.2174(6) 0.14820(18) 0.6257(3) 0.0522(13) Uani 1 1 d .
H29 H 0.2351 0.1259 0.6721 0.063 Uiso 1 1 calc R
C30 C 0.0911(6) 0.17458(19) 0.5801(3) 0.0545(13) Uani 1 1 d .
H30 H 0.0214 0.1706 0.5955 0.065 Uiso 1 1 calc R
C31 C 0.0637(5) 0.20716(16) 0.5115(3) 0.0409(10) Uani 1 1 d .
H31 H -0.0253 0.2245 0.4794 0.049 Uiso 1 1 calc R
C32 C -0.0493(4) 0.26788(15) 0.3358(2) 0.0295(8) Uani 1 1 d .
C33 C -0.1268(4) 0.30163(16) 0.3548(3) 0.0347(9) Uani 1 1 d .
H33 H -0.0775 0.3241 0.4035 0.042 Uiso 1 1 calc R
C34 C -0.2746(4) 0.30328(18) 0.3043(3) 0.0413(10) Uani 1 1 d .
H34 H -0.3267 0.3259 0.3188 0.050 Uiso 1 1 calc R
C35 C -0.3445(4) 0.27124(19) 0.2321(3) 0.0459(11) Uani 1 1 d .
H35 H -0.4458 0.2718 0.1967 0.055 Uiso 1 1 calc R
C36 C -0.2687(4) 0.2388(2) 0.2115(3) 0.0486(12) Uani 1 1 d .
H36 H -0.3180 0.2175 0.1612 0.058 Uiso 1 1 calc R
C37 C -0.1219(4) 0.23669(17) 0.2627(3) 0.0385(10) Uani 1 1 d .
H37 H -0.0707 0.2139 0.2479 0.046 Uiso 1 1 calc R
C38 C 0.2119(4) 0.23266(15) 0.3489(2) 0.0298(8) Uani 1 1 d .
C39 C 0.2054(5) 0.17992(16) 0.3341(3) 0.0388(10) Uani 1 1 d .
H39 H 0.1637 0.1582 0.3570 0.047 Uiso 1 1 calc R
C40 C 0.2578(5) 0.15883(19) 0.2872(3) 0.0481(11) Uani 1 1 d .
H40 H 0.2538 0.1227 0.2784 0.058 Uiso 1 1 calc R
C41 C 0.3161(5) 0.1899(2) 0.2529(3) 0.0522(12) Uani 1 1 d .
H41 H 0.3509 0.1754 0.2193 0.063 Uiso 1 1 calc R
C42 C 0.3246(6) 0.2419(2) 0.2670(4) 0.0619(16) Uani 1 1 d .
H42 H 0.3656 0.2632 0.2430 0.074 Uiso 1 1 calc R
C43 C 0.2740(5) 0.26380(18) 0.3157(3) 0.0455(11) Uani 1 1 d .
H43 H 0.2819 0.2998 0.3262 0.055 Uiso 1 1 calc R

loop_
_atom_site_aniso_label
_atom_site_aniso_U_11
_atom_site_aniso_U_22
_atom_site_aniso_U_33
_atom_site_aniso_U_23
_atom_site_aniso_U_13
_atom_site_aniso_U_12
Br1 0.0338(2) 0.0311(2) 0.0299(2) -0.00047(16) 0.01339(16) -0.00281(16)
Br2 0.0352(2) 0.0367(2) 0.0434(2) -0.00093(18) 0.02330(19) -0.00611(17)
Cu1 0.0269(2) 0.0188(2) 0.0233(2) 0.00012(17) 0.00952(18) -0.00114(16)
P1 0.0387(5) 0.0240(5) 0.0338(6) 0.0080(4) 0.0240(5) 0.0079(4)
P2 0.0291(5) 0.0206(5) 0.0230(5) -0.0007(4) 0.0115(4) -0.0057(4)
N1 0.0279(15) 0.0223(16) 0.0271(17) 0.0033(12) 0.0116(13) 0.0006(12)
N2 0.0260(15) 0.0197(15) 0.0235(16) -0.0010(12) 0.0067(13) -0.0054(12)
N3 0.0259(15) 0.0226(16) 0.0269(16) -0.0004(12) 0.0144(13) -0.0039(12)
C1 0.038(2) 0.024(2) 0.033(2) -0.0021(16) 0.0210(18) -0.0031(16)
C2 0.0295(18) 0.0267(19) 0.0260(19) -0.0006(15) 0.0170(16) -0.0026(15)
C3 0.037(2) 0.0245(19) 0.030(2) -0.0065(15) 0.0187(17) -0.0097(15)
C4 0.034(2) 0.035(2) 0.031(2) -0.0063(17) 0.0147(17) -0.0108(16)
C5 0.0301(19) 0.029(2) 0.0215(19) 0.0001(15) 0.0095(15) -0.0053(15)
C6 0.0236(17) 0.0240(19) 0.029(2) -0.0004(14) 0.0131(15) -0.0032(14)
C7 0.034(2) 0.024(2) 0.031(2) 0.0012(16) 0.0082(17) -0.0044(16)
C8 0.048(2) 0.024(2) 0.042(2) 0.0104(17) 0.031(2) 0.0112(17)
C9 0.042(2) 0.040(2) 0.031(2) 0.0006(18) 0.0210(19) 0.0101(18)
C10 0.050(3) 0.048(3) 0.041(3) -0.005(2) 0.025(2) 0.012(2)
C11 0.083(4) 0.031(2) 0.044(3) 0.003(2) 0.036(3) 0.015(2)
C12 0.080(4) 0.027(2) 0.071(4) 0.008(2) 0.053(3) 0.001(2)
C13 0.075(3) 0.024(2) 0.072(3) 0.009(2) 0.059(3) 0.008(2)
C14 0.042(2) 0.027(2) 0.035(2) 0.0073(16) 0.0246(19) 0.0050(16)
C15 0.084(4) 0.052(3) 0.060(3) 0.027(3) 0.054(3) 0.034(3)
C16 0.093(4) 0.043(3) 0.053(3) 0.027(2) 0.046(3) 0.025(3)
C17 0.062(3) 0.040(3) 0.030(2) 0.0008(19) 0.026(2) -0.008(2)
C18 0.044(2) 0.036(2) 0.033(2) -0.0071(17) 0.0229(19) -0.0080(18)
C19 0.0326(19) 0.0227(19) 0.028(2) -0.0002(15) 0.0147(16) -0.0025(15)
C20 0.0311(19) 0.031(2) 0.037(2) 0.0035(17) 0.0210(18) 0.0082(16)
C21 0.041(2) 0.068(3) 0.042(3) 0.019(2) 0.022(2) 0.018(2)
C22 0.035(2) 0.084(4) 0.042(3) 0.009(3) 0.014(2) 0.017(2)
C23 0.035(2) 0.065(3) 0.053(3) -0.016(3) 0.026(2) -0.001(2)
C24 0.047(2) 0.036(2) 0.049(3) -0.0014(19) 0.034(2) -0.0001(18)
C25 0.036(2) 0.028(2) 0.040(2) 0.0019(17) 0.0218(18) 0.0047(16)
C26 0.045(2) 0.0186(18) 0.030(2) -0.0006(15) 0.0188(18) -0.0068(16)
C27 0.048(2) 0.027(2) 0.030(2) 0.0009(17) 0.0140(19) -0.0065(18)
C28 0.065(3) 0.031(2) 0.035(3) 0.0069(19) 0.012(2) -0.004(2)
C29 0.085(4) 0.031(2) 0.035(3) 0.0061(19) 0.028(3) -0.013(2)
C30 0.078(4) 0.045(3) 0.054(3) 0.003(2) 0.044(3) -0.012(3)
C31 0.059(3) 0.027(2) 0.043(3) -0.0010(18) 0.031(2) -0.0067(19)
C32 0.0299(19) 0.029(2) 0.0260(19) -0.0015(15) 0.0124(16) -0.0095(15)
C33 0.039(2) 0.030(2) 0.031(2) -0.0069(17) 0.0158(18) -0.0069(17)
C34 0.034(2) 0.040(3) 0.045(3) -0.004(2) 0.017(2) -0.0040(18)
C35 0.026(2) 0.058(3) 0.045(3) -0.004(2) 0.0132(19) -0.0117(19)
C36 0.032(2) 0.069(3) 0.038(3) -0.020(2) 0.0132(19) -0.019(2)
C37 0.033(2) 0.043(3) 0.039(2) -0.0137(19) 0.0185(19) -0.0126(18)
C38 0.0273(18) 0.029(2) 0.027(2) -0.0003(15) 0.0106(15) -0.0023(15)
C39 0.054(3) 0.031(2) 0.034(2) -0.0118(18) 0.026(2) -0.0162(19)
C40 0.062(3) 0.038(3) 0.047(3) -0.010(2) 0.031(2) -0.003(2)
C41 0.061(3) 0.050(3) 0.061(3) 0.006(2) 0.042(3) 0.018(2)
C42 0.082(4) 0.046(3) 0.101(5) 0.021(3) 0.078(4) 0.014(3)
C43 0.050(3) 0.033(2) 0.070(3) 0.015(2) 0.043(3) 0.011(2)

loop_
_atom_type_symbol
_atom_type_description
_atom_type_scat_dispersion_real
_atom_type_scat_dispersion_imag
_atom_type_scat_source
C C 0.0033 0.0016 'International Tables Vol C Tables 4.2.6.8 and 6.1.1.4'
H H 0.0000 0.0000 'International Tables Vol C Tables 4.2.6.8 and 6.1.1.4'
Br Br -0.2901 2.4595 'International Tables Vol C Tables 4.2.6.8 and 6.1.1.4'
Cu Cu 0.3201 1.2651 'International Tables Vol C Tables 4.2.6.8 and 6.1.1.4'
N N 0.0061 0.0033 'International Tables Vol C Tables 4.2.6.8 and 6.1.1.4'
P P 0.1023 0.0942 'International Tables Vol C Tables 4.2.6.8 and 6.1.1.4'
Cl Cl 0.1484 0.1585 'International Tables Vol C Tables 4.2.6.8 and 6.1.1.4'

loop_
_geom_angle_atom_site_label_1
_geom_angle_atom_site_label_2
_geom_angle_atom_site_label_3
_geom_angle
N3 Cu1 N1 79.64(12)
N3 Cu1 N2 80.05(12)
N1 Cu1 N2 151.02(12)
N3 Cu1 Br1 178.29(9)
N1 Cu1 Br1 99.91(9)
N2 Cu1 Br1 100.94(8)
N1 P1 C20 109.66(18)
N1 P1 C14 116.35(18)
C20 P1 C14 110.34(19)
N1 P1 C8 111.62(18)
C20 P1 C8 105.66(19)
C14 P1 C8 102.53(18)
N2 P2 C32 111.14(17)
N2 P2 C38 115.19(17)
C32 P2 C38 108.18(18)
N2 P2 C26 111.08(17)
C32 P2 C26 105.89(18)
C38 P2 C26 104.78(18)
C1 N1 P1 118.6(3)
C1 N1 Cu1 111.1(2)
P1 N1 Cu1 128.73(18)
C7 N2 P2 113.9(2)
C7 N2 Cu1 110.0(2)
P2 N2 Cu1 130.84(17)
C6 N3 C2 121.7(3)
C6 N3 Cu1 119.2(2)
C2 N3 Cu1 118.8(2)
N1 C1 C2 108.7(3)
N3 C2 C3 121.3(3)
N3 C2 C1 114.2(3)
C3 C2 C1 124.5(3)
C4 C3 C2 117.8(4)
C3 C4 C5 120.4(4)
C6 C5 C4 118.5(4)
N3 C6 C5 120.2(3)
N3 C6 C7 114.6(3)
C5 C6 C7 125.2(3)
N2 C7 C6 109.9(3)
C9 C8 C13 118.7(4)
C9 C8 P1 122.1(3)
C13 C8 P1 119.2(3)
C10 C9 C8 120.2(4)
C9 C10 C11 120.2(4)
C12 C11 C10 120.1(4)
C13 C12 C11 119.7(5)
C12 C13 C8 121.0(4)
C19 C14 C15 119.4(4)
C19 C14 P1 120.1(3)
C15 C14 P1 120.5(3)
C16 C15 C14 120.3(4)
C17 C16 C15 120.2(4)
C16 C17 C18 119.6(4)
C17 C18 C19 121.4(4)
C14 C19 C18 119.0(4)
C25 C20 C21 119.3(4)
C25 C20 P1 117.8(3)
C21 C20 P1 122.6(3)
C22 C21 C20 120.3(4)
C23 C22 C21 119.9(4)
C22 C23 C24 120.3(4)
C23 C24 C25 119.9(4)
C24 C25 C20 120.3(4)
C27 C26 C31 118.6(4)
C27 C26 P2 120.6(3)
C31 C26 P2 120.6(3)
C26 C27 C28 120.3(4)
C29 C28 C27 120.8(5)
C30 C29 C28 119.3(4)
C29 C30 C31 120.7(5)
C26 C31 C30 120.2(5)
C37 C32 C33 118.8(4)
C37 C32 P2 120.6(3)
C33 C32 P2 120.4(3)
C34 C33 C32 121.5(4)
C33 C34 C35 118.4(4)
C36 C35 C34 120.5(4)
C35 C36 C37 120.9(4)
C36 C37 C32 119.8(4)
C43 C38 C39 118.8(4)
C43 C38 P2 118.7(3)
C39 C38 P2 122.4(3)
C40 C39 C38 121.2(4)
C39 C40 C41 119.7(4)
C40 C41 C42 120.2(4)
C41 C42 C43 120.7(4)
C38 C43 C42 119.3(4)

loop_
_geom_bond_atom_site_label_1
_geom_bond_atom_site_label_2
_geom_bond_distance
Br1 Cu1 2.3599(6)
Cu1 N3 1.955(3)
Cu1 N1 2.041(3)
Cu1 N2 2.071(3)
P1 N1 1.597(3)
P1 C20 1.798(4)
P1 C14 1.811(4)
P1 C8 1.811(4)
P2 N2 1.608(3)
P2 C32 1.790(4)
P2 C38 1.805(4)
P2 C26 1.825(4)
N1 C1 1.465(5)
N2 C7 1.475(5)
N3 C6 1.328(5)
N3 C2 1.331(5)
C1 C2 1.504(5)
C2 C3 1.389(5)
C3 C4 1.377(6)
C4 C5 1.392(5)
C5 C6 1.391(5)
C6 C7 1.498(5)
C8 C9 1.391(5)
C8 C13 1.394(6)
C9 C10 1.380(6)
C10 C11 1.383(7)
C11 C12 1.380(7)
C12 C13 1.375(6)
C14 C19 1.386(5)
C14 C15 1.397(6)
C15 C16 1.391(6)
C16 C17 1.370(7)
C17 C18 1.376(6)
C18 C19 1.396(5)
C20 C25 1.389(5)
C20 C21 1.391(6)
C21 C22 1.389(7)
C22 C23 1.378(7)
C23 C24 1.384(6)
C24 C25 1.387(6)
C26 C27 1.385(6)
C26 C31 1.390(6)
C27 C28 1.392(6)
C28 C29 1.370(7)
C29 C30 1.370(7)
C30 C31 1.394(6)
C32 C37 1.385(5)
C32 C33 1.389(6)
C33 C34 1.385(6)
C34 C35 1.386(6)
C35 C36 1.370(7)
C36 C37 1.377(6)
C38 C43 1.384(6)
C38 C39 1.393(6)
C39 C40 1.365(6)
C40 C41 1.366(7)
C41 C42 1.373(7)
C42 C43 1.386(6)

loop_
_platon_squeeze_void_nr
_platon_squeeze_void_average_x
_platon_squeeze_void_average_y
_platon_squeeze_void_average_z
_platon_squeeze_void_volume
_platon_squeeze_void_count_electrons
_platon_squeeze_void_content
1 0.500 1.000 0.500 480 128 ' '
2 0.500 0.500 1.000 479 128 ' '
